data_4310319
loop_
_publ_author_name
'Long Yi'
'Bin Ding'
'Bin Zhao'
'Peng Cheng'
'Dai-Zheng Liao'
'Shi-Ping Yan'
'Zong-Hui Jiang'

_publ_section_title
;
 Novel Triazole-Bridged Cadmium Coordination Polymers Varying from Zero-
 to Three-Dimensionality
;
_journal_name_full 'Inorganic Chemistry'
_journal_page_first 33
_journal_page_last 43
_journal_paper_doi 10.1021/ic0348244
_journal_volume 43
_journal_year 2004
_chemical_formula_sum 'C22 H32 Cd3 N22 S6'
_chemical_formula_weight 1134.26
_chemical_name_systematic
; 
 ? 
;
_space_group_IT_number 61
_symmetry_cell_setting orthorhombic
_symmetry_space_group_name_Hall '-P 2ac 2ab'
_symmetry_space_group_name_H-M 'P b c a'
_atom_sites_solution_hydrogens geom
_atom_sites_solution_primary direct
_atom_sites_solution_secondary difmap
_audit_creation_method SHELXL-97
_cell_angle_alpha 90.00
_cell_angle_beta 90.00
_cell_angle_gamma 90.00
_cell_formula_units_Z 4
_cell_length_a 18.428(6)
_cell_length_b 11.066(4)
_cell_length_c 20.899(6)
_cell_measurement_reflns_used 917
_cell_measurement_temperature 293(2)
_cell_measurement_theta_max 25.04
_cell_measurement_theta_min 2.36
_cell_volume 4262(2)
_computing_cell_refinement 'Bruker SMART'
_computing_data_collection 'Bruker SMART'
_computing_data_reduction 'Bruker SAINT'
_computing_molecular_graphics 'Bruker SHELXTL'
_computing_publication_material 'Bruker SHELXTL'
_computing_structure_refinement 'SHELXL-97 (Sheldrick, 1997)'
_computing_structure_solution 'SHELXS-97 (Sheldrick, 1990)'
_diffrn_ambient_temperature 293(2)
_diffrn_measured_fraction_theta_full 0.999
_diffrn_measured_fraction_theta_max 0.999
_diffrn_measurement_device_type 'CCD area detector'
_diffrn_measurement_method 'phi and omega scans'
_diffrn_radiation_monochromator graphite
_diffrn_radiation_source 'fine-focus sealed tube'
_diffrn_radiation_type MoK\a
_diffrn_radiation_wavelength 0.71073
_diffrn_reflns_av_R_equivalents 0.0505
_diffrn_reflns_av_sigmaI/netI 0.0361
_diffrn_reflns_limit_h_max 21
_diffrn_reflns_limit_h_min -21
_diffrn_reflns_limit_k_max 13
_diffrn_reflns_limit_k_min -10
_diffrn_reflns_limit_l_max 24
_diffrn_reflns_limit_l_min -15
_diffrn_reflns_number 20650
_diffrn_reflns_theta_full 25.00
_diffrn_reflns_theta_max 25.00
_diffrn_reflns_theta_min 2.21
_exptl_absorpt_coefficient_mu 1.824
_exptl_absorpt_correction_T_max 1.000000
_exptl_absorpt_correction_T_min 0.774317
_exptl_absorpt_correction_type multi-scan
_exptl_absorpt_process_details SADABS
_exptl_crystal_density_diffrn 1.768
_exptl_crystal_density_method 'not measured'
_exptl_crystal_F_000 2232
_exptl_crystal_size_max 0.24
_exptl_crystal_size_mid 0.20
_exptl_crystal_size_min 0.18
_refine_diff_density_max 1.351
_refine_diff_density_min -1.605
_refine_diff_density_rms 0.107
_refine_ls_extinction_coef 0.00039(9)
_refine_ls_extinction_expression Fc^*^=kFc[1+0.001xFc^2^\l^3^/sin(2\q)]^-1/4^
_refine_ls_extinction_method SHELXL
_refine_ls_goodness_of_fit_ref 1.096
_refine_ls_hydrogen_treatment mixed
_refine_ls_matrix_type full
_refine_ls_number_parameters 252
_refine_ls_number_reflns 3755
_refine_ls_number_restraints 12
_refine_ls_restrained_S_all 1.119
_refine_ls_R_factor_all 0.0871
_refine_ls_R_factor_gt 0.0590
_refine_ls_shift/su_max 0.000
_refine_ls_shift/su_mean 0.000
_refine_ls_structure_factor_coef Fsqd
_refine_ls_weighting_details 'calc w=1/[\s^2^(Fo^2^)+(0.0313P)^2^+32.1507P] where P=(Fo^2^+2Fc^2^)/3'
_refine_ls_weighting_scheme calc
_refine_ls_wR_factor_gt 0.1187
_refine_ls_wR_factor_ref 0.1329
_reflns_number_gt 2741
_reflns_number_total 3755
_reflns_threshold_expression >2sigma(I)
_cod_data_source_file ic0348244si20030714_093459.cif
_cod_data_source_block 030217a
_cod_depositor_comments
;
The following automatic conversions were performed:
'_symmetry_cell_setting' value 'Orthorhombic' changed to 'orthorhombic'
according to '/home/saulius/struct/CIF-dictionaries/cif_core.dic'
dictionary named 'cif_core.dic' version 2.4.1 from
2010-06-29.

'_exptl_absorpt_correction_type' value 'MULTI-SCAN' changed
to 'multi-scan' according to
'/home/saulius/struct/CIF-dictionaries/cif_core.dic' dictionary named
'cif_core.dic' version 2.4.1 from 2010-06-29.

Automatic conversion script
Id: cif_fix_enum 1527 2010-12-29 10:47:43Z saulius 
;
_cod_database_code 4310319

loop_
_symmetry_equiv_pos_as_xyz
'x, y, z'
'-x+1/2, -y, z+1/2'
'-x, y+1/2, -z+1/2'
'x+1/2, -y+1/2, -z'
'-x, -y, -z'
'x-1/2, y, -z-1/2'
'x, -y-1/2, z-1/2'
'-x-1/2, y-1/2, z'

loop_
_atom_site_label
_atom_site_type_symbol
_atom_site_fract_x
_atom_site_fract_y
_atom_site_fract_z
_atom_site_U_iso_or_equiv
_atom_site_adp_type
_atom_site_occupancy
_atom_site_symmetry_multiplicity
_atom_site_calc_flag
_atom_site_refinement_flags
_atom_site_disorder_assembly
_atom_site_disorder_group
Cd1 Cd 0.16291(4) 0.42127(6) 0.40468(4) 0.0721(3) Uani 1 1 d . . .
Cd2 Cd 0.0000 0.5000 0.5000 0.0395(2) Uani 1 2 d S . .
N1 N 0.1071(4) 0.6118(6) 0.3916(3) 0.0528(18) Uani 1 1 d . . .
N2 N 0.0557(4) 0.6498(6) 0.4357(3) 0.0485(17) Uani 1 1 d . . .
N3 N 0.0637(4) 0.7834(6) 0.3602(3) 0.0526(18) Uani 1 1 d . . .
N4 N 0.0508(5) 0.8831(7) 0.3208(4) 0.074(2) Uani 1 1 d . . .
H4D H 0.0735 0.8901 0.2851 0.089 Uiso 1 1 calc R . .
H4E H 0.0201 0.9375 0.3323 0.089 Uiso 1 1 calc R . .
N5 N 0.1698(4) 0.4368(8) 0.5171(4) 0.076(2) Uani 1 1 d . . .
N6 N 0.1088(4) 0.4674(6) 0.5534(4) 0.061(2) Uani 1 1 d . . .
N7 N 0.1972(7) 0.4245(12) 0.6178(6) 0.113(4) Uani 1 1 d . . .
N8 N 0.2347(7) 0.4003(14) 0.6749(6) 0.182(7) Uani 1 1 d . . .
H8D H 0.2779 0.3713 0.6736 0.219 Uiso 1 1 calc R . .
H8E H 0.2143 0.4145 0.7112 0.219 Uiso 1 1 calc R . .
N9 N 0.0399(4) 0.3601(6) 0.4249(3) 0.0478(17) Uani 1 1 d . . .
N10 N 0.2987(5) 0.7255(9) 0.4190(6) 0.113(4) Uani 1 1 d . . .
N11 N 0.1456(8) 0.3773(11) 0.2967(7) 0.133(5) Uani 1 1 d . . .
C1 C 0.1106(5) 0.6938(8) 0.3464(4) 0.054(2) Uani 1 1 d . . .
C2 C 0.0307(5) 0.7537(8) 0.4161(4) 0.052(2) Uani 1 1 d . . .
C3 C 0.1582(6) 0.6938(10) 0.2895(5) 0.079(3) Uani 1 1 d . . .
H3A H 0.1869 0.6214 0.2891 0.118 Uiso 1 1 calc R . .
H3B H 0.1896 0.7629 0.2908 0.118 Uiso 1 1 calc R . .
H3C H 0.1290 0.6970 0.2514 0.118 Uiso 1 1 calc R . .
C4 C -0.0222(6) 0.8327(9) 0.4494(5) 0.091(4) Uani 1 1 d . . .
H4A H -0.0384 0.7938 0.4879 0.136 Uiso 1 1 calc R . .
H4B H -0.0630 0.8473 0.4219 0.136 Uiso 1 1 calc R . .
H4C H 0.0005 0.9082 0.4600 0.136 Uiso 1 1 calc R . .
C5 C 0.2208(7) 0.4077(13) 0.5582(9) 0.113(5) Uani 1 1 d . . .
C6 C 0.1268(7) 0.4604(9) 0.6143(6) 0.080(3) Uani 1 1 d . . .
C7 C 0.2954(7) 0.364(2) 0.5421(11) 0.210(11) Uani 1 1 d . . .
H7A H 0.3003 0.3583 0.4964 0.315 Uiso 1 1 calc R . .
H7B H 0.3033 0.2866 0.5611 0.315 Uiso 1 1 calc R . .
H7C H 0.3306 0.4207 0.5583 0.315 Uiso 1 1 calc R . .
C8 C 0.0793(9) 0.4822(12) 0.6696(5) 0.116(5) Uani 1 1 d . . .
H8A H 0.0321 0.5062 0.6549 0.175 Uiso 1 1 calc R . .
H8B H 0.0996 0.5453 0.6956 0.175 Uiso 1 1 calc R . .
H8C H 0.0752 0.4095 0.6944 0.175 Uiso 1 1 calc R . .
C9 C 0.0134(4) 0.2792(8) 0.3983(4) 0.053(2) Uani 1 1 d . . .
C10 C 0.2980(5) 0.6280(10) 0.4047(6) 0.076(3) Uani 1 1 d . . .
C11 C 0.1402(13) 0.3673(12) 0.2500(8) 0.158(10) Uani 1 1 d . . .
S1 S -0.0247(2) 0.1687(3) 0.36167(18) 0.0994(11) Uani 1 1 d . . .
S2 S 0.2858(9) 0.5047(18) 0.3572(8) 0.068(5) Uani 0.36(4) 1 d PU . .
S2' S 0.3034(6) 0.4822(6) 0.3967(19) 0.143(10) Uani 0.64(4) 1 d P . .
S3 S 0.1440(4) 0.3628(5) 0.1746(3) 0.182(2) Uani 1 1 d U . .

loop_
_atom_site_aniso_label
_atom_site_aniso_U_11
_atom_site_aniso_U_22
_atom_site_aniso_U_33
_atom_site_aniso_U_23
_atom_site_aniso_U_13
_atom_site_aniso_U_12
Cd1 0.0568(4) 0.0398(4) 0.1197(7) -0.0168(4) 0.0425(4) -0.0026(3)
Cd2 0.0399(4) 0.0377(4) 0.0411(4) -0.0023(4) 0.0084(4) 0.0043(4)
N1 0.059(4) 0.038(4) 0.061(5) -0.001(3) 0.025(4) 0.001(3)
N2 0.054(4) 0.041(4) 0.051(4) -0.003(3) 0.021(3) 0.006(3)
N3 0.067(5) 0.048(4) 0.042(4) 0.007(3) 0.004(3) -0.002(4)
N4 0.098(6) 0.069(5) 0.055(5) 0.030(4) 0.011(5) 0.006(5)
N5 0.045(4) 0.080(6) 0.104(7) -0.012(5) -0.012(4) 0.008(4)
N6 0.067(5) 0.049(4) 0.066(5) -0.013(4) -0.016(4) 0.007(4)
N7 0.099(9) 0.111(9) 0.129(10) 0.019(8) -0.071(8) -0.008(7)
N8 0.152(12) 0.237(17) 0.158(12) 0.047(12) -0.123(10) -0.025(12)
N9 0.051(4) 0.037(4) 0.055(4) -0.011(3) 0.014(3) 0.001(3)
N10 0.083(7) 0.055(6) 0.201(13) -0.026(7) -0.028(7) 0.003(5)
N11 0.155(12) 0.080(8) 0.165(13) -0.016(9) 0.071(11) -0.009(8)
C1 0.062(6) 0.049(5) 0.052(5) -0.001(4) 0.018(4) -0.013(4)
C2 0.064(5) 0.039(5) 0.053(5) -0.002(4) 0.009(4) 0.004(4)
C3 0.094(8) 0.075(7) 0.067(7) -0.006(5) 0.032(6) -0.016(6)
C4 0.125(10) 0.063(6) 0.083(8) 0.020(6) 0.042(7) 0.044(7)
C5 0.059(7) 0.105(11) 0.174(15) -0.008(11) -0.057(9) 0.010(7)
C6 0.100(9) 0.062(6) 0.079(8) -0.004(5) -0.045(7) -0.003(6)
C7 0.054(9) 0.25(2) 0.32(3) -0.01(2) -0.057(13) 0.044(12)
C8 0.198(16) 0.099(10) 0.053(7) 0.001(7) -0.030(9) 0.015(10)
C9 0.049(5) 0.044(5) 0.064(6) -0.005(4) 0.013(4) -0.001(4)
C10 0.058(6) 0.052(6) 0.118(9) 0.007(6) 0.010(6) 0.003(5)
C11 0.30(2) 0.059(7) 0.111(11) -0.028(8) -0.160(15) 0.005(11)
S1 0.111(2) 0.0645(18) 0.122(3) -0.0290(18) -0.027(2) -0.0170(18)
S2 0.052(5) 0.051(6) 0.101(9) -0.015(4) 0.028(4) 0.003(4)
S2' 0.054(4) 0.046(3) 0.33(3) 0.012(6) 0.060(9) 0.002(3)
S3 0.271(6) 0.151(4) 0.124(4) -0.006(3) -0.035(4) -0.026(4)

loop_
_atom_type_symbol
_atom_type_description
_atom_type_scat_dispersion_real
_atom_type_scat_dispersion_imag
_atom_type_scat_source
C C 0.0033 0.0016 'International Tables Vol C Tables 4.2.6.8 and 6.1.1.4'
H H 0.0000 0.0000 'International Tables Vol C Tables 4.2.6.8 and 6.1.1.4'
N N 0.0061 0.0033 'International Tables Vol C Tables 4.2.6.8 and 6.1.1.4'
S S 0.1246 0.1234 'International Tables Vol C Tables 4.2.6.8 and 6.1.1.4'
Cd Cd -0.8075 1.2024 'International Tables Vol C Tables 4.2.6.8 and 6.1.1.4'

loop_
_geom_angle_atom_site_label_1
_geom_angle_atom_site_label_2
_geom_angle_atom_site_label_3
_geom_angle
_geom_angle_site_symmetry_1
_geom_angle_site_symmetry_3
_geom_angle_publ_flag
N10 Cd1 N11 88.4(5) 8_655 . ?
N10 Cd1 N5 85.5(4) 8_655 . ?
N11 Cd1 N5 170.7(4) . . ?
N10 Cd1 N1 172.1(3) 8_655 . ?
N11 Cd1 N1 90.8(4) . . ?
N5 Cd1 N1 94.2(3) . . ?
N10 Cd1 N9 90.1(3) 8_655 . ?
N11 Cd1 N9 89.0(4) . . ?
N5 Cd1 N9 84.0(3) . . ?
N1 Cd1 N9 82.0(2) . . ?
N10 Cd1 S2 96.6(6) 8_655 . ?
N11 Cd1 S2 80.0(4) . . ?
N5 Cd1 S2 107.6(4) . . ?
N1 Cd1 S2 91.0(6) . . ?
N9 Cd1 S2 166.9(5) . . ?
N10 Cd1 S2' 87.0(3) 8_655 . ?
N11 Cd1 S2' 97.1(9) . . ?
N5 Cd1 S2' 89.5(9) . . ?
N1 Cd1 S2' 100.9(3) . . ?
N9 Cd1 S2' 173.2(9) . . ?
S2 Cd1 S2' 19.9(4) . . ?
N6 Cd2 N6 180.000(1) . 5_566 ?
N6 Cd2 N9 93.0(3) . 5_566 ?
N6 Cd2 N9 87.0(3) 5_566 5_566 ?
N6 Cd2 N9 87.0(3) . . ?
N6 Cd2 N9 93.0(3) 5_566 . ?
N9 Cd2 N9 180.000(1) 5_566 . ?
N6 Cd2 N2 89.6(3) . 5_566 ?
N6 Cd2 N2 90.4(3) 5_566 5_566 ?
N9 Cd2 N2 86.9(2) 5_566 5_566 ?
N9 Cd2 N2 93.1(2) . 5_566 ?
N6 Cd2 N2 90.4(3) . . ?
N6 Cd2 N2 89.6(3) 5_566 . ?
N9 Cd2 N2 93.1(2) 5_566 . ?
N9 Cd2 N2 86.9(2) . . ?
N2 Cd2 N2 180.000(1) 5_566 . ?
C1 N1 N2 107.7(7) . . ?
C1 N1 Cd1 132.8(6) . . ?
N2 N1 Cd1 119.4(5) . . ?
C2 N2 N1 107.4(7) . . ?
C2 N2 Cd2 129.9(6) . . ?
N1 N2 Cd2 117.4(5) . . ?
C1 N3 C2 107.1(7) . . ?
C1 N3 N4 124.3(7) . . ?
C2 N3 N4 128.5(8) . . ?
N3 N4 H4D 120.0 . . ?
N3 N4 H4E 120.0 . . ?
H4D N4 H4E 120.0 . . ?
C5 N5 N6 106.3(11) . . ?
C5 N5 Cd1 132.2(10) . . ?
N6 N5 Cd1 121.0(5) . . ?
C6 N6 N5 107.9(9) . . ?
C6 N6 Cd2 133.7(8) . . ?
N5 N6 Cd2 118.1(6) . . ?
C5 N7 C6 107.6(10) . . ?
C5 N7 N8 127.4(14) . . ?
C6 N7 N8 124.7(15) . . ?
N7 N8 H8D 120.0 . . ?
N7 N8 H8E 120.0 . . ?
H8D N8 H8E 120.0 . . ?
C9 N9 Cd2 134.8(6) . . ?
C9 N9 Cd1 121.9(6) . . ?
Cd2 N9 Cd1 103.3(3) . . ?
C10 N10 Cd1 151.3(12) . 8_665 ?
C11 N11 Cd1 174.0(16) . . ?
N1 C1 N3 108.8(7) . . ?
N1 C1 C3 127.6(9) . . ?
N3 C1 C3 123.6(8) . . ?
N2 C2 N3 109.0(7) . . ?
N2 C2 C4 127.2(8) . . ?
N3 C2 C4 123.7(8) . . ?
C1 C3 H3A 109.5 . . ?
C1 C3 H3B 109.5 . . ?
H3A C3 H3B 109.5 . . ?
C1 C3 H3C 109.5 . . ?
H3A C3 H3C 109.5 . . ?
H3B C3 H3C 109.5 . . ?
C2 C4 H4A 109.5 . . ?
C2 C4 H4B 109.5 . . ?
H4A C4 H4B 109.5 . . ?
C2 C4 H4C 109.5 . . ?
H4A C4 H4C 109.5 . . ?
H4B C4 H4C 109.5 . . ?
N5 C5 N7 110.1(12) . . ?
N5 C5 C7 126.1(18) . . ?
N7 C5 C7 123.8(15) . . ?
N6 C6 N7 108.0(12) . . ?
N6 C6 C8 126.8(11) . . ?
N7 C6 C8 125.1(11) . . ?
C5 C7 H7A 109.5 . . ?
C5 C7 H7B 109.5 . . ?
H7A C7 H7B 109.5 . . ?
C5 C7 H7C 109.5 . . ?
H7A C7 H7C 109.5 . . ?
H7B C7 H7C 109.5 . . ?
C6 C8 H8A 109.5 . . ?
C6 C8 H8B 109.5 . . ?
H8A C8 H8B 109.5 . . ?
C6 C8 H8C 109.5 . . ?
H8A C8 H8C 109.5 . . ?
H8B C8 H8C 109.5 . . ?
N9 C9 S1 178.8(8) . . ?
N10 C10 S2' 169.5(19) . . ?
N10 C10 S2 158.4(15) . . ?
S2' C10 S2 32.0(7) . . ?
N11 C11 S3 170(2) . . ?
S2' S2 C10 69.3(12) . . ?
S2' S2 Cd1 82.6(10) . . ?
C10 S2 Cd1 100.0(6) . . ?
S2 S2' C10 78.7(10) . . ?
S2 S2' Cd1 77.5(11) . . ?
C10 S2' Cd1 100.6(5) . . ?

loop_
_geom_bond_atom_site_label_1
_geom_bond_atom_site_label_2
_geom_bond_distance
_geom_bond_site_symmetry_2
_geom_bond_publ_flag
Cd1 N10 2.298(10) 8_655 ?
Cd1 N11 2.331(16) . ?
Cd1 N5 2.359(9) . ?
Cd1 N1 2.363(7) . ?
Cd1 N9 2.404(7) . ?
Cd1 S2 2.640(10) . ?
Cd1 S2' 2.681(9) . ?
Cd2 N6 2.322(7) . ?
Cd2 N6 2.322(7) 5_566 ?
Cd2 N9 2.324(6) 5_566 ?
Cd2 N9 2.324(6) . ?
Cd2 N2 2.369(7) 5_566 ?
Cd2 N2 2.369(7) . ?
N1 C1 1.311(10) . ?
N1 N2 1.386(8) . ?
N2 C2 1.304(10) . ?
N3 C1 1.347(11) . ?
N3 C2 1.357(10) . ?
N3 N4 1.397(9) . ?
N4 H4D 0.8600 . ?
N4 H4E 0.8600 . ?
N5 C5 1.314(15) . ?
N5 N6 1.398(11) . ?
N6 C6 1.319(12) . ?
N7 C5 1.331(18) . ?
N7 C6 1.359(16) . ?
N7 N8 1.405(13) . ?
N8 H8D 0.8600 . ?
N8 H8E 0.8600 . ?
N9 C9 1.162(10) . ?
N10 C10 1.120(13) . ?
N10 Cd1 2.298(10) 8_665 ?
N11 C11 0.987(16) . ?
C1 C3 1.478(11) . ?
C2 C4 1.483(12) . ?
C3 H3A 0.9600 . ?
C3 H3B 0.9600 . ?
C3 H3C 0.9600 . ?
C4 H4A 0.9600 . ?
C4 H4B 0.9600 . ?
C4 H4C 0.9600 . ?
C5 C7 1.494(19) . ?
C6 C8 1.469(17) . ?
C7 H7A 0.9600 . ?
C7 H7B 0.9600 . ?
C7 H7C 0.9600 . ?
C8 H8A 0.9600 . ?
C8 H8B 0.9600 . ?
C8 H8C 0.9600 . ?
C9 S1 1.604(9) . ?
C10 S2' 1.625(13) . ?
C10 S2 1.703(17) . ?
C11 S3 1.579(17) . ?
S2 S2' 0.92(2) . ?

loop_
_geom_torsion_atom_site_label_1
_geom_torsion_atom_site_label_2
_geom_torsion_atom_site_label_3
_geom_torsion_atom_site_label_4
_geom_torsion
_geom_torsion_site_symmetry_1
_geom_torsion_site_symmetry_2
_geom_torsion_site_symmetry_3
_geom_torsion_site_symmetry_4
_geom_torsion_publ_flag
N10 Cd1 N1 C1 -125(3) 8_655 . . . ?
N11 Cd1 N1 C1 -40.7(9) . . . . ?
N5 Cd1 N1 C1 147.1(8) . . . . ?
N9 Cd1 N1 C1 -129.6(9) . . . . ?
S2 Cd1 N1 C1 39.3(9) . . . . ?
S2' Cd1 N1 C1 56.7(12) . . . . ?
N10 Cd1 N1 N2 50(3) 8_655 . . . ?
N11 Cd1 N1 N2 134.2(7) . . . . ?
N5 Cd1 N1 N2 -38.1(6) . . . . ?
N9 Cd1 N1 N2 45.3(6) . . . . ?
S2 Cd1 N1 N2 -145.8(7) . . . . ?
S2' Cd1 N1 N2 -128.4(10) . . . . ?
C1 N1 N2 C2 -0.7(10) . . . . ?
Cd1 N1 N2 C2 -176.8(6) . . . . ?
C1 N1 N2 Cd2 156.4(6) . . . . ?
Cd1 N1 N2 Cd2 -19.7(8) . . . . ?
N6 Cd2 N2 C2 -140.1(8) . . . . ?
N6 Cd2 N2 C2 39.9(8) 5_566 . . . ?
N9 Cd2 N2 C2 -47.1(8) 5_566 . . . ?
N9 Cd2 N2 C2 132.9(8) . . . . ?
N2 Cd2 N2 C2 33(28) 5_566 . . . ?
N6 Cd2 N2 N1 68.9(6) . . . . ?
N6 Cd2 N2 N1 -111.1(6) 5_566 . . . ?
N9 Cd2 N2 N1 161.9(6) 5_566 . . . ?
N9 Cd2 N2 N1 -18.1(6) . . . . ?
N2 Cd2 N2 N1 -118(22) 5_566 . . . ?
N10 Cd1 N5 C5 49.1(12) 8_655 . . . ?
N11 Cd1 N5 C5 98(3) . . . . ?
N1 Cd1 N5 C5 -138.9(12) . . . . ?
N9 Cd1 N5 C5 139.7(12) . . . . ?
S2 Cd1 N5 C5 -46.4(13) . . . . ?
S2' Cd1 N5 C5 -38.0(12) . . . . ?
N10 Cd1 N5 N6 -121.4(7) 8_655 . . . ?
N11 Cd1 N5 N6 -72(3) . . . . ?
N1 Cd1 N5 N6 50.6(7) . . . . ?
N9 Cd1 N5 N6 -30.9(7) . . . . ?
S2 Cd1 N5 N6 143.1(8) . . . . ?
S2' Cd1 N5 N6 151.5(7) . . . . ?
C5 N5 N6 C6 2.6(12) . . . . ?
Cd1 N5 N6 C6 175.3(6) . . . . ?
C5 N5 N6 Cd2 -171.8(8) . . . . ?
Cd1 N5 N6 Cd2 0.9(9) . . . . ?
N6 Cd2 N6 C6 141(100) 5_566 . . . ?
N9 Cd2 N6 C6 38.0(9) 5_566 . . . ?
N9 Cd2 N6 C6 -142.0(9) . . . . ?
N2 Cd2 N6 C6 -48.9(9) 5_566 . . . ?
N2 Cd2 N6 C6 131.1(9) . . . . ?
N6 Cd2 N6 N5 -46(100) 5_566 . . . ?
N9 Cd2 N6 N5 -149.4(6) 5_566 . . . ?
N9 Cd2 N6 N5 30.6(6) . . . . ?
N2 Cd2 N6 N5 123.7(6) 5_566 . . . ?
N2 Cd2 N6 N5 -56.3(6) . . . . ?
N6 Cd2 N9 C9 135.9(9) . . . . ?
N6 Cd2 N9 C9 -44.1(9) 5_566 . . . ?
N9 Cd2 N9 C9 -70(4) 5_566 . . . ?
N2 Cd2 N9 C9 46.4(9) 5_566 . . . ?
N2 Cd2 N9 C9 -133.6(9) . . . . ?
N6 Cd2 N9 Cd1 -46.1(3) . . . . ?
N6 Cd2 N9 Cd1 133.9(3) 5_566 . . . ?
N9 Cd2 N9 Cd1 108.5(7) 5_566 . . . ?
N2 Cd2 N9 Cd1 -135.5(3) 5_566 . . . ?
N2 Cd2 N9 Cd1 44.5(3) . . . . ?
N10 Cd1 N9 C9 -50.8(8) 8_655 . . . ?
N11 Cd1 N9 C9 37.6(8) . . . . ?
N5 Cd1 N9 C9 -136.3(8) . . . . ?
N1 Cd1 N9 C9 128.6(8) . . . . ?
S2 Cd1 N9 C9 70.2(19) . . . . ?
S2' Cd1 N9 C9 -116(2) . . . . ?
N10 Cd1 N9 Cd2 130.8(4) 8_655 . . . ?
N11 Cd1 N9 Cd2 -140.8(4) . . . . ?
N5 Cd1 N9 Cd2 45.3(3) . . . . ?
N1 Cd1 N9 Cd2 -49.8(3) . . . . ?
S2 Cd1 N9 Cd2 -108.2(17) . . . . ?
S2' Cd1 N9 Cd2 65(2) . . . . ?
N10 Cd1 N11 C11 -142(20) 8_655 . . . ?
N5 Cd1 N11 C11 169(18) . . . . ?
N1 Cd1 N11 C11 46(20) . . . . ?
N9 Cd1 N11 C11 128(20) . . . . ?
S2 Cd1 N11 C11 -45(20) . . . . ?
S2' Cd1 N11 C11 -55(20) . . . . ?
N2 N1 C1 N3 0.4(10) . . . . ?
Cd1 N1 C1 N3 175.7(6) . . . . ?
N2 N1 C1 C3 179.2(9) . . . . ?
Cd1 N1 C1 C3 -5.5(15) . . . . ?
C2 N3 C1 N1 0.1(10) . . . . ?
N4 N3 C1 N1 -176.9(8) . . . . ?
C2 N3 C1 C3 -178.8(9) . . . . ?
N4 N3 C1 C3 4.3(14) . . . . ?
N1 N2 C2 N3 0.8(10) . . . . ?
Cd2 N2 C2 N3 -152.5(6) . . . . ?
N1 N2 C2 C4 -176.4(10) . . . . ?
Cd2 N2 C2 C4 30.4(14) . . . . ?
C1 N3 C2 N2 -0.5(10) . . . . ?
N4 N3 C2 N2 176.2(8) . . . . ?
C1 N3 C2 C4 176.7(10) . . . . ?
N4 N3 C2 C4 -6.5(15) . . . . ?
N6 N5 C5 N7 -3.4(16) . . . . ?
Cd1 N5 C5 N7 -174.9(9) . . . . ?
N6 N5 C5 C7 177.8(15) . . . . ?
Cd1 N5 C5 C7 6(2) . . . . ?
C6 N7 C5 N5 2.9(18) . . . . ?
N8 N7 C5 N5 177.8(12) . . . . ?
C6 N7 C5 C7 -178.2(15) . . . . ?
N8 N7 C5 C7 -3(3) . . . . ?
N5 N6 C6 N7 -0.8(12) . . . . ?
Cd2 N6 C6 N7 172.3(7) . . . . ?
N5 N6 C6 C8 -178.5(11) . . . . ?
Cd2 N6 C6 C8 -5.4(17) . . . . ?
C5 N7 C6 N6 -1.2(15) . . . . ?
N8 N7 C6 N6 -176.3(12) . . . . ?
C5 N7 C6 C8 176.5(13) . . . . ?
N8 N7 C6 C8 1(2) . . . . ?
Cd2 N9 C9 S1 26(41) . . . . ?
Cd1 N9 C9 S1 -151(40) . . . . ?
Cd1 N10 C10 S2' 118(6) 8_665 . . . ?
Cd1 N10 C10 S2 -57(4) 8_665 . . . ?
Cd1 N11 C11 S3 41(29) . . . . ?
N10 C10 S2 S2' 179(3) . . . . ?
N10 C10 S2 Cd1 -103(3) . . . . ?
S2' C10 S2 Cd1 78.0(9) . . . . ?
N10 Cd1 S2 S2' -61.9(17) 8_655 . . . ?
N11 Cd1 S2 S2' -149.1(18) . . . . ?
N5 Cd1 S2 S2' 25.5(19) . . . . ?
N1 Cd1 S2 S2' 120.3(17) . . . . ?
N9 Cd1 S2 S2' 177.8(8) . . . . ?
N10 Cd1 S2 C10 -129.2(11) 8_655 . . . ?
N11 Cd1 S2 C10 143.6(12) . . . . ?
N5 Cd1 S2 C10 -41.9(12) . . . . ?
N1 Cd1 S2 C10 52.9(11) . . . . ?
N9 Cd1 S2 C10 110.4(12) . . . . ?
S2' Cd1 S2 C10 -67.4(11) . . . . ?
Cd1 S2 S2' C10 -103.7(4) . . . . ?
C10 S2 S2' Cd1 103.7(4) . . . . ?
N10 C10 S2' S2 -177(6) . . . . ?
N10 C10 S2' Cd1 108(6) . . . . ?
S2 C10 S2' Cd1 -74.8(10) . . . . ?
N10 Cd1 S2' S2 118.7(18) 8_655 . . . ?
N11 Cd1 S2' S2 30.7(18) . . . . ?
N5 Cd1 S2' S2 -155.8(18) . . . . ?
N1 Cd1 S2' S2 -61.6(19) . . . . ?
N9 Cd1 S2' S2 -175.8(15) . . . . ?
N10 Cd1 S2' C10 -165.6(17) 8_655 . . . ?
N11 Cd1 S2' C10 106.4(17) . . . . ?
N5 Cd1 S2' C10 -80.1(17) . . . . ?
N1 Cd1 S2' C10 14.2(18) . . . . ?
N9 Cd1 S2' C10 -100.1(18) . . . . ?
S2 Cd1 S2' C10 75.7(10) . . . . ?
